data_4113777
loop_
_publ_author_name
'Andrei N. Khlobystov'
'Matthew T. Brett'
'Alexander J. Blake'
'Neil R. Champness'
'Peter M. W. Gill'
'Darragh P. O'Neill'
'Simon J. Teat'
'Claire Wilson'
'Martin Schr\"oder'

_publ_contact_author_address
;
  School of Chemistry
  The University of Nottingham
  University Park
  Nottingham  NG7 2RD
  England
;
_publ_contact_author_email A.J.Blake@nottingham.ac.uk
_publ_contact_author_fax '0115 951 3563'
_publ_contact_author_name 'Dr A.J. Blake'
_publ_contact_author_phone '0115 951 3488'
_publ_section_title
;
 Stereoselective Association of Binuclear Metallacycles in Coordination
 Polymers
;
_journal_name_full 'Journal of the American Chemical Society'
_journal_page_first 6753
_journal_page_last 6761
_journal_paper_doi 10.1021/ja029048y
_journal_volume 125
_journal_year 2003
_chemical_formula_moiety 'C36 H30 Cd2 N10 O12'
_chemical_formula_sum 'C36 H30 Cd2 N10 O12'
_chemical_formula_weight 1019.52
_chemical_name_common 2{Cd(NO3)2*i-BBP*MeCN}
_chemical_name_systematic
; 
2,4'-Bispyridyl(1,4-phenylene) cadmium(II) bis(nitrate) 
bis(acetonitrile) complex 
;
_space_group_IT_number 2
_symmetry_cell_setting triclinic
_symmetry_space_group_name_Hall '-P 1'
_symmetry_space_group_name_H-M 'P -1'
_atom_sites_solution_hydrogens geom
_atom_sites_solution_primary direct
_atom_sites_solution_secondary difmap
_audit_creation_method SHELXL-97
_cell_angle_alpha 77.01(6)
_cell_angle_beta 74.64(6)
_cell_angle_gamma 88.29(7)
_cell_formula_units_Z 1
_cell_length_a 8.992(4)
_cell_length_b 10.657(6)
_cell_length_c 10.684(6)
_cell_measurement_reflns_used 6242
_cell_measurement_temperature 150(2)
_cell_measurement_theta_max 34.17
_cell_measurement_theta_min 3.03
_cell_volume 961.5(10)
_computing_cell_refinement 'LSCELL (Clegg, 1997)'
_computing_data_collection 'SMART version 5.054 (Bruker, 1998)'
_computing_data_reduction 'SAINT version 6.01 (Bruker, 1999)'
_computing_molecular_graphics 'SHELXTL/PC version 5.03 (Sheldrick, 1994)'
_computing_publication_material 'SHELXL-97; PLATON (Spek, 2002)'
_computing_structure_refinement 'SHELXL-97 (Sheldrick, 1997)'
_computing_structure_solution 'SHELXS-97 (Sheldrick, 1990)'
_diffrn_ambient_temperature 150(2)
_diffrn_measured_fraction_theta_full 0.959
_diffrn_measured_fraction_theta_max 0.855
_diffrn_measurement_device_type 'Bruker SMART 1k CCD area detector'
_diffrn_measurement_method omega
_diffrn_radiation_monochromator 'silicon (111)'
_diffrn_radiation_source 'SRS Station 9.8'
_diffrn_radiation_type Synchrotron
_diffrn_radiation_wavelength 0.6942
_diffrn_reflns_av_R_equivalents 0.013
_diffrn_reflns_av_sigmaI/netI 0.026
_diffrn_reflns_limit_h_max 12
_diffrn_reflns_limit_h_min -11
_diffrn_reflns_limit_k_max 14
_diffrn_reflns_limit_k_min -14
_diffrn_reflns_limit_l_max 15
_diffrn_reflns_limit_l_min -14
_diffrn_reflns_number 8480
_diffrn_reflns_theta_full 27.50
_diffrn_reflns_theta_max 29.42
_diffrn_reflns_theta_min 1.92
_diffrn_standards_decay_% none
_diffrn_standards_interval_time 3
_exptl_absorpt_coefficient_mu 1.183
_exptl_absorpt_correction_type none
_exptl_crystal_colour colourless
_exptl_crystal_density_diffrn 1.761
_exptl_crystal_description plate
_exptl_crystal_F_000 508
_exptl_crystal_size_max 0.10
_exptl_crystal_size_mid 0.04
_exptl_crystal_size_min 0.02
_refine_diff_density_max 1.09
_refine_diff_density_min -1.03
_refine_diff_density_rms 0.10
_refine_ls_extinction_method none
_refine_ls_goodness_of_fit_ref 1.078
_refine_ls_hydrogen_treatment mixed
_refine_ls_matrix_type full
_refine_ls_number_parameters 381
_refine_ls_number_reflns 4880
_refine_ls_number_restraints 167
_refine_ls_restrained_S_all 1.073
_refine_ls_R_factor_all 0.0519
_refine_ls_R_factor_gt 0.0414
_refine_ls_shift/su_max 0.001
_refine_ls_shift/su_mean 0.000
_refine_ls_structure_factor_coef Fsqd
_refine_ls_weighting_details 'calc w=1/[\s^2^(Fo^2^)+(0.038P)^2^+2.180P] where P=(Fo^2^+2Fc^2^)/3'
_refine_ls_weighting_scheme calc
_refine_ls_wR_factor_gt 0.0926
_refine_ls_wR_factor_ref 0.0962
_reflns_number_gt 4205
_reflns_number_total 4880
_reflns_threshold_expression >2sigma(I)
_cod_data_source_file ja029048ysi20021022_034217_3.cif
_cod_data_source_block (3)
_cod_original_cell_volume 961.6(9)
_cod_database_code 4113777

loop_
_symmetry_equiv_pos_as_xyz
'x, y, z'
'-x, -y, -z'

loop_
_atom_site_aniso_label
_atom_site_aniso_U_11
_atom_site_aniso_U_22
_atom_site_aniso_U_33
_atom_site_aniso_U_23
_atom_site_aniso_U_13
_atom_site_aniso_U_12
Cd 0.0303(1) 0.0386(1) 0.0243(1) -0.0138(1) 0.0010(1) -0.0072(1)
O11 0.0456(16) 0.0668(19) 0.0398(14) -0.0296(14) -0.0123(12) 0.0107(14)
O12 0.0357(15) 0.0648(19) 0.0500(17) -0.0001(15) -0.0170(13) 0.0002(14)
O13 0.0380(14) 0.0442(14) 0.0325(12) -0.0143(11) -0.0042(11) -0.0033(11)
O21 0.0531(17) 0.0402(14) 0.0312(13) -0.0128(11) -0.0088(11) 0.0042(12)
O22 0.071(2) 0.068(2) 0.0314(14) -0.0148(14) -0.0170(14) 0.0223(17)
O23 0.0459(15) 0.0429(14) 0.0379(14) -0.0194(11) 0.0014(12) -0.0024(12)
N1 0.029(5) 0.038(4) 0.021(3) -0.015(3) -0.011(3) 0.002(3)
N1S 0.0327(15) 0.0433(17) 0.0446(17) -0.0170(14) -0.0079(13) -0.0027(13)
N10 0.0210(13) 0.0529(18) 0.0370(15) -0.0120(14) -0.0073(12) -0.0042(12)
N18 0.0299(14) 0.0362(15) 0.0317(14) -0.0156(12) 0.0031(11) -0.0055(11)
N20 0.0364(16) 0.0472(18) 0.0255(13) -0.0134(13) 0.0016(12) -0.0019(13)
C1S 0.0346(18) 0.0361(18) 0.0291(16) -0.0134(14) -0.0083(14) 0.0022(14)
C2 0.071(6) 0.041(4) 0.026(3) -0.010(3) -0.006(4) 0.021(4)
C2S 0.0296(17) 0.060(2) 0.0336(18) -0.0200(17) -0.0058(14) -0.0016(16)
C3 0.080(6) 0.043(4) 0.026(3) -0.014(3) -0.009(4) 0.030(5)
C4 0.027(5) 0.022(3) 0.025(3) -0.009(2) -0.003(3) -0.004(3)
C5 0.033(5) 0.042(6) 0.021(4) -0.014(4) -0.005(3) 0.006(4)
C6 0.037(6) 0.044(8) 0.033(5) -0.004(4) -0.010(4) 0.017(4)
C7 0.039(4) 0.027(3) 0.025(3) -0.016(2) -0.013(3) -0.002(3)
C8 0.035(3) 0.019(2) 0.027(2) -0.0049(18) -0.005(2) 0.0036(19)
C9 0.028(3) 0.023(2) 0.025(2) -0.0037(18) -0.0037(19) 0.0010(18)
C10 0.027(3) 0.019(3) 0.029(3) -0.009(2) -0.015(2) -0.001(2)
C11 0.037(4) 0.021(3) 0.032(3) -0.007(2) -0.004(2) -0.002(2)
C12 0.042(4) 0.034(3) 0.021(3) -0.008(2) -0.002(2) -0.005(3)
C13 0.0339(17) 0.0260(15) 0.0359(17) -0.0118(13) -0.0155(14) 0.0084(13)
C14 0.026(2) 0.064(3) 0.155(6) -0.073(4) -0.019(3) 0.0075(19)
C15 0.0225(19) 0.055(3) 0.145(6) -0.054(3) -0.008(2) 0.0059(18)
C16 0.0314(17) 0.0346(18) 0.0370(18) -0.0078(14) -0.0028(14) 0.0078(14)
C17 0.0351(18) 0.044(2) 0.0366(18) -0.0238(16) 0.0027(15) -0.0067(15)
N1' 0.015(5) 0.016(4) 0.025(5) 0.003(3) -0.010(4) 0.002(3)
C2' 0.015(4) 0.021(4) 0.018(3) -0.003(3) -0.010(3) 0.002(3)
C3' 0.021(4) 0.018(4) 0.021(4) 0.000(3) -0.006(3) 0.005(3)
C4' 0.015(6) 0.027(5) 0.021(4) -0.010(3) -0.009(3) -0.005(4)
C5' 0.025(7) 0.025(7) 0.034(7) 0.011(5) 0.007(6) 0.001(5)
C6' 0.023(7) 0.018(5) 0.019(5) -0.002(4) -0.001(5) 0.004(5)
C7' 0.022(5) 0.015(3) 0.018(4) -0.006(3) -0.015(3) 0.002(3)
C8' 0.033(5) 0.036(5) 0.027(4) -0.013(3) -0.009(3) 0.009(4)
C9' 0.037(5) 0.035(5) 0.022(4) -0.010(3) -0.007(3) 0.008(3)
C10' 0.033(6) 0.026(5) 0.032(6) -0.017(5) -0.020(4) -0.001(4)
C11' 0.033(6) 0.024(6) 0.031(4) -0.002(4) -0.007(4) 0.013(4)
C12' 0.035(7) 0.056(8) 0.022(4) -0.020(6) -0.012(4) 0.014(6)

loop_
_atom_site_label
_atom_site_type_symbol
_atom_site_thermal_displace_type
_atom_site_fract_x
_atom_site_fract_y
_atom_site_fract_z
_atom_site_occupancy
_atom_site_U_iso_or_equiv
_atom_site_calc_flag
_atom_site_refinement_flags
Cd Cd Uani 0.74003(3) 0.16183(3) 0.19615(2) 1.000 0.0314(1) . .
O11 O Uani 0.7825(3) 0.0430(3) 0.3982(3) 1.000 0.0478(10) . .
O12 O Uani 0.8910(3) -0.1416(3) 0.4283(3) 1.000 0.0511(10) . .
O13 O Uani 0.8536(3) -0.0519(3) 0.2348(3) 1.000 0.0382(8) . .
O21 O Uani 0.7692(3) 0.1308(3) -0.0265(3) 1.000 0.0412(9) . .
O22 O Uani 0.6889(4) 0.2659(3) -0.1777(3) 1.000 0.0560(11) . .
O23 O Uani 0.6839(3) 0.3145(3) 0.0100(3) 1.000 0.0429(8) . .
N1 N Uani 0.4484(11) 0.7226(8) 0.6793(11) 0.627(6) 0.027(2) . .
N1S N Uani 0.5097(4) 0.0318(3) 0.2325(3) 1.000 0.0394(9) . .
N10 N Uani 0.8445(3) -0.0528(3) 0.3548(3) 1.000 0.0366(9) . .
N18 N Uani 0.9997(3) 0.2343(3) 0.1209(3) 1.000 0.0334(8) . .
N20 N Uani 0.7151(4) 0.2368(3) -0.0675(3) 1.000 0.0374(9) . .
C1S C Uani 0.3810(4) 0.0082(3) 0.2620(3) 1.000 0.0323(10) . .
C2 C Uani 0.5224(9) 0.6209(7) 0.7276(7) 0.627(6) 0.047(3) . .
C2S C Uani 0.2153(4) -0.0224(4) 0.3039(4) 1.000 0.0400(11) . .
C3 C Uani 0.6341(10) 0.5582(7) 0.6496(7) 0.627(6) 0.050(3) . .
C4 C Uani 0.6740(9) 0.6004(9) 0.5123(7) 0.627(6) 0.025(2) . .
C5 C Uani 0.5978(15) 0.7072(11) 0.4622(11) 0.627(6) 0.031(3) . .
C6 C Uani 0.4886(17) 0.7641(14) 0.5468(13) 0.627(6) 0.039(4) . .
C7 C Uani 0.7872(7) 0.5359(6) 0.4278(5) 0.627(6) 0.0277(19) . .
C8 C Uani 0.8673(5) 0.5991(5) 0.2973(5) 0.627(6) 0.0277(14) . .
C9 C Uani 0.9603(5) 0.5348(4) 0.2080(5) 0.627(6) 0.0263(14) . .
C10 C Uani 0.9730(9) 0.4038(6) 0.2484(6) 0.627(6) 0.0229(17) . .
C11 C Uani 0.9011(8) 0.3337(6) 0.3747(6) 0.627(6) 0.0308(19) . .
C12 C Uani 0.8099(10) 0.4026(6) 0.4618(8) 0.627(6) 0.0331(19) . .
C13 C Uani 1.0629(4) 0.3297(3) 0.1536(3) 1.000 0.0301(9) . .
C14 C Uani 1.2166(5) 0.3669(5) 0.0944(7) 1.000 0.075(2) . .
C15 C Uani 1.3095(5) 0.2993(5) 0.0084(7) 1.000 0.072(2) . .
C16 C Uani 1.2455(4) 0.1991(4) -0.0201(4) 1.000 0.0357(10) . .
C17 C Uani 1.0911(4) 0.1708(4) 0.0355(4) 1.000 0.0384(11) . .
N1' N Uani 0.4145(17) 0.7309(11) 0.6688(19) 0.373(6) 0.019(3) . .
C2' C Uani 0.4569(9) 0.6138(9) 0.7203(10) 0.373(6) 0.017(2) . .
C3' C Uani 0.5614(9) 0.5455(9) 0.6447(9) 0.373(6) 0.021(2) . .
C4' C Uani 0.6258(13) 0.5979(15) 0.5100(10) 0.373(6) 0.019(3) . .
C5' C Uani 0.582(2) 0.7204(17) 0.459(2) 0.373(6) 0.034(4) . .
C6' C Uani 0.476(2) 0.783(2) 0.5398(17) 0.373(6) 0.021(3) . .
C7' C Uani 0.7413(10) 0.5270(8) 0.4189(8) 0.373(6) 0.016(2) . .
C8' C Uani 0.7409(10) 0.5490(8) 0.2869(8) 0.373(6) 0.031(3) . .
C9' C Uani 0.8428(10) 0.4802(8) 0.2074(9) 0.373(6) 0.031(3) . .
C10' C Uani 0.9461(13) 0.3905(11) 0.2497(9) 0.373(6) 0.026(3) . .
C11' C Uani 0.9390(14) 0.3739(10) 0.3854(10) 0.373(6) 0.031(3) . .
C12' C Uani 0.8393(14) 0.4398(11) 0.4724(14) 0.373(6) 0.035(4) . .
H15A H Uiso 1.41580 0.32250 -0.02980 1.000 0.0860 calc R
H16A H Uiso 1.30630 0.14960 -0.07740 1.000 0.0430 calc R
H17A H Uiso 1.04610 0.10270 0.01240 1.000 0.0460 calc R
H2SA H Uiso 0.18170 -0.03740 0.22830 1.000 0.0600 calc R
H2SB H Uiso 0.15950 0.04970 0.33560 1.000 0.0600 calc R
H2A H Uiso 0.49680 0.58930 0.82140 0.627(6) 0.0570 calc R
H2SC H Uiso 0.19360 -0.10020 0.37600 1.000 0.0600 calc R
H3A H Uiso 0.68330 0.48640 0.69030 0.627(6) 0.0600 calc R
H5A H Uiso 0.62130 0.74130 0.36880 0.627(6) 0.0370 calc R
H6A H Uiso 0.43890 0.83710 0.50890 0.627(6) 0.0470 calc R
H8A H Uiso 0.85700 0.68940 0.26960 0.627(6) 0.0330 calc R
H9A H Uiso 1.01400 0.58000 0.12110 0.627(6) 0.0320 calc R
H11A H Uiso 0.91320 0.24350 0.40070 0.627(6) 0.0370 calc R
H12A H Uiso 0.75990 0.35680 0.54950 0.627(6) 0.0390 calc R
H14A H Uiso 1.25840 0.43940 0.11300 1.000 0.0900 calc R
H2A' H Uiso 0.41340 0.57650 0.81200 0.373(6) 0.0210 calc R
H3A' H Uiso 0.58970 0.46250 0.68440 0.373(6) 0.0250 calc R
H5A' H Uiso 0.62400 0.76060 0.36750 0.373(6) 0.0410 calc R
H6A' H Uiso 0.44660 0.86690 0.50310 0.373(6) 0.0250 calc R
H8'A H Uiso 0.67370 0.60880 0.25170 0.373(6) 0.0370 calc R
H9'A H Uiso 0.84230 0.49530 0.11640 0.373(6) 0.0380 calc R
H11B H Uiso 1.00610 0.31400 0.42080 0.373(6) 0.0370 calc R
H12B H Uiso 0.83860 0.42560 0.56350 0.373(6) 0.0420 calc R

loop_
_atom_type_symbol
_atom_type_description
_atom_type_scat_dispersion_real
_atom_type_scat_dispersion_imag
_atom_type_scat_source
C C 0.0033 0.0016 'International Tables Vol C Tables 4.2.6.8 and 6.1.1.4'
H H 0.0000 0.0000 'International Tables Vol C Tables 4.2.6.8 and 6.1.1.4'
N N 0.0061 0.0033 'International Tables Vol C Tables 4.2.6.8 and 6.1.1.4'
O O 0.0106 0.0060 'International Tables Vol C Tables 4.2.6.8 and 6.1.1.4'
Cd Cd -0.8075 1.2024 'International Tables Vol C Tables 4.2.6.8 and 6.1.1.4'

loop_
_geom_angle_atom_site_label_1
_geom_angle_atom_site_label_2
_geom_angle_atom_site_label_3
_geom_angle
_geom_angle_site_symmetry_1
_geom_angle_site_symmetry_3
O11 Cd O13 52.99(13) . .
O11 Cd O21 137.30(13) . .
O11 Cd O23 169.72(13) . .
O11 Cd N1S 90.63(13) . .
O11 Cd N18 90.45(12) . .
O11 Cd N1 88.7(3) . 2_666
O11 Cd N1' 82.3(5) . 2_666
O13 Cd O21 84.38(12) . .
O13 Cd O23 137.19(12) . .
O13 Cd N1S 81.79(13) . .
O13 Cd N18 83.26(13) . .
O13 Cd N1 136.6(3) . 2_666
O13 Cd N1' 132.6(4) . 2_666
O21 Cd O23 52.96(13) . .
O21 Cd N1S 79.73(12) . .
O21 Cd N18 86.25(12) . .
O21 Cd N1 128.9(3) . 2_666
O21 Cd N1' 136.6(5) . 2_666
O23 Cd N1S 92.54(13) . .
O23 Cd N18 89.83(12) . .
O23 Cd N1 82.4(3) . 2_666
O23 Cd N1' 88.3(5) . 2_666
N1S Cd N18 160.39(13) . .
N1 Cd N1S 78.9(3) 2_666 .
N1' Cd N1S 84.0(4) 2_666 .
N1 Cd N18 120.7(3) 2_666 .
N1' Cd N18 115.5(4) 2_666 .
Cd O11 N10 97.3(2) . .
Cd O13 N10 92.8(2) . .
Cd O21 N20 94.9(2) . .
Cd O23 N20 94.0(2) . .
C2 N1 C6 115.9(10) . .
Cd N1 C2 126.6(7) 2_666 .
Cd N1 C6 117.5(9) 2_666 .
Cd N1' C2' 118.7(12) 2_666 .
Cd N1' C6' 122.3(12) 2_666 .
C2' N1' C6' 118.8(15) . .
Cd N1S C1S 156.3(3) . .
O11 N10 O13 116.8(3) . .
O11 N10 O12 120.5(3) . .
O12 N10 O13 122.7(3) . .
Cd N18 C13 127.0(2) . .
Cd N18 C17 114.8(3) . .
C13 N18 C17 118.2(3) . .
O21 N20 O23 117.8(3) . .
O22 N20 O23 120.1(3) . .
O21 N20 O22 122.1(3) . .
N1S C1S C2S 178.4(4) . .
N1 C2 C3 124.1(8) . .
N1' C2' C3' 122.0(12) . .
C2 C3 C4 119.9(8) . .
C2' C3' C4' 120.0(10) . .
C3 C4 C7 121.5(8) . .
C3 C4 C5 115.9(8) . .
C5 C4 C7 122.6(7) . .
C3' C4' C5' 117.1(13) . .
C3' C4' C7' 123.0(11) . .
C5' C4' C7' 119.9(11) . .
C4 C5 C6 120.5(10) . .
C4' C5' C6' 120.0(17) . .
N1 C6 C5 123.8(13) . .
N1' C6' C5' 122.2(18) . .
C4 C7 C8 121.6(6) . .
C4 C7 C12 122.5(6) . .
C8 C7 C12 115.3(6) . .
C8' C7' C12' 122.3(9) . .
C4' C7' C8' 118.3(8) . .
C4' C7' C12' 119.4(9) . .
C7 C8 C9 122.6(5) . .
C7' C8' C9' 117.2(8) . .
C8 C9 C10 118.3(5) . .
C8' C9' C10' 125.6(8) . .
C9 C10 C11 123.4(6) . .
C9 C10 C13 120.2(5) . .
C11 C10 C13 116.4(5) . .
C9' C10' C11' 113.4(10) . .
C9' C10' C13 121.9(7) . .
C11' C10' C13 124.4(10) . .
C10 C11 C12 116.3(6) . .
C10' C11' C12' 124.4(11) . .
C7 C12 C11 124.0(7) . .
C7' C12' C11' 117.0(11) . .
N18 C13 C14 120.4(4) . .
N18 C13 C10 122.4(4) . .
C10 C13 C14 117.2(5) . .
C10' C13 C14 127.8(6) . .
N18 C13 C10' 111.7(5) . .
C13 C14 C15 120.5(5) . .
C14 C15 C16 118.5(5) . .
C15 C16 C17 118.6(4) . .
N18 C17 C16 123.6(4) . .
N1 C2 H2A 117.92 . .
C3 C2 H2A 117.99 . .
C3' C2' H2A' 119.02 . .
N1' C2' H2A' 118.99 . .
C1S C2S H2SB 109.52 . .
C1S C2S H2SC 109.46 . .
H2SA C2S H2SC 109.42 . .
H2SB C2S H2SC 109.46 . .
H2SA C2S H2SB 109.52 . .
C1S C2S H2SA 109.45 . .
C4 C3 H3A 120.11 . .
C2 C3 H3A 120.00 . .
C4' C3' H3A' 120.00 . .
C2' C3' H3A' 120.00 . .
C4 C5 H5A 119.79 . .
C6 C5 H5A 119.75 . .
C6' C5' H5A' 119.96 . .
C4' C5' H5A' 120.05 . .
C5 C6 H6A 118.09 . .
N1 C6 H6A 118.15 . .
N1' C6' H6A' 118.88 . .
C5' C6' H6A' 118.95 . .
C7 C8 H8A 118.71 . .
C9 C8 H8A 118.69 . .
C9' C8' H8'A 121.35 . .
C7' C8' H8'A 121.40 . .
C10 C9 H9A 120.90 . .
C8 C9 H9A 120.82 . .
C10' C9' H9'A 117.19 . .
C8' C9' H9'A 117.19 . .
C12 C11 H11A 121.86 . .
C10 C11 H11A 121.79 . .
C12' C11' H11B 117.78 . .
C10' C11' H11B 117.80 . .
C11 C12 H12A 118.03 . .
C7 C12 H12A 117.93 . .
C7' C12' H12B 121.46 . .
C11' C12' H12B 121.52 . .
C13 C14 H14A 119.74 . .
C15 C14 H14A 119.77 . .
C16 C15 H15A 120.71 . .
C14 C15 H15A 120.77 . .
C15 C16 H16A 120.76 . .
C17 C16 H16A 120.68 . .
N18 C17 H17A 118.21 . .
C16 C17 H17A 118.17 . .

loop_
_geom_bond_atom_site_label_1
_geom_bond_atom_site_label_2
_geom_bond_distance
_geom_bond_site_symmetry_2
Cd O11 2.364(3) .
Cd O13 2.462(3) .
Cd O21 2.420(3) .
Cd O23 2.426(3) .
Cd N1S 2.422(4) .
Cd N18 2.351(3) .
Cd N1 2.361(10) 2_666
Cd N1' 2.215(16) 2_666
O11 N10 1.269(5) .
O12 N10 1.226(4) .
O13 N10 1.261(4) .
O21 N20 1.250(5) .
O22 N20 1.231(5) .
O23 N20 1.273(5) .
N1 C2 1.331(12) .
N1 C6 1.337(17) .
N1' C6' 1.34(3) .
N1' C2' 1.334(17) .
N1S C1S 1.136(5) .
N18 C13 1.333(5) .
N18 C17 1.346(5) .
C1S C2S 1.462(5) .
C2 C3 1.384(11) .
C2' C3' 1.374(13) .
C3 C4 1.385(10) .
C3' C4' 1.391(14) .
C4 C7 1.440(10) .
C4 C5 1.388(15) .
C4' C5' 1.39(2) .
C4' C7' 1.531(16) .
C5 C6 1.375(19) .
C5' C6' 1.37(3) .
C7 C12 1.408(9) .
C7 C8 1.411(7) .
C7' C8' 1.378(12) .
C7' C12' 1.395(16) .
C8 C9 1.384(7) .
C8' C9' 1.388(12) .
C9 C10 1.376(8) .
C9' C10' 1.399(15) .
C10 C13 1.480(7) .
C10 C11 1.382(9) .
C10' C13 1.505(11) .
C10' C11' 1.405(14) .
C11 C12 1.394(10) .
C11' C12' 1.405(17) .
C13 C14 1.387(7) .
C14 C15 1.384(9) .
C15 C16 1.356(7) .
C16 C17 1.371(5) .
C2 H2A 0.9494 .
C2' H2A' 0.9498 .
C2S H2SB 0.9802 .
C2S H2SC 0.9807 .
C2S H2SA 0.9795 .
C3 H3A 0.9500 .
C3' H3A' 0.9498 .
C5 H5A 0.9499 .
C5' H5A' 0.9527 .
C6 H6A 0.9500 .
C6' H6A' 0.9520 .
C8 H8A 0.9505 .
C8' H8'A 0.9499 .
C9 H9A 0.9500 .
C9' H9'A 0.9503 .
C11 H11A 0.9501 .
C11' H11B 0.9508 .
C12 H12A 0.9501 .
C12' H12B 0.9491 .
C14 H14A 0.9506 .
C15 H15A 0.9505 .
C16 H16A 0.9501 .
C17 H17A 0.9499 .
